data_4030892
loop_
_publ_author_name
'Mayo, Muhammad Shareef'
'Yu, Xiaoqiang'
'Feng, Xiujuan'
'Yamamoto, Yoshinori'
'Bao, Ming'

_publ_section_title
;
 Isoquinolone Synthesis through SNAr Reaction of 2-Halobenzonitriles with
 Ketones Followed by Cyclization.
;
_journal_issue 8
_journal_name_full 'The Journal of organic chemistry'
_journal_page_first 3998
_journal_page_last 4002
_journal_paper_doi 10.1021/acs.joc.5b00357
_journal_volume 80
_journal_year 2015
_chemical_formula_moiety 'C15 H11 N O'
_chemical_formula_sum 'C15 H11 N O'
_chemical_formula_weight 221.25
_space_group_IT_number 2
_symmetry_cell_setting triclinic
_symmetry_space_group_name_Hall '-P 1'
_symmetry_space_group_name_H-M 'P -1'
_atom_sites_solution_hydrogens geom
_atom_sites_solution_primary direct
_atom_sites_solution_secondary difmap
_audit_creation_method SHELXL-97
_cell_angle_alpha 106.586(14)
_cell_angle_beta 94.219(19)
_cell_angle_gamma 90.27(2)
_cell_formula_units_Z 2
_cell_length_a 3.882(5)
_cell_length_b 12.069(14)
_cell_length_c 12.451(16)
_cell_measurement_temperature 296(2)
_cell_volume 557.4(12)
_computing_cell_refinement 'Bruker SMART'
_computing_data_collection 'Bruker SMART'
_computing_data_reduction 'Bruker SAINT'
_computing_molecular_graphics 'Bruker SHELXTL'
_computing_publication_material 'Bruker SHELXTL'
_computing_structure_refinement 'Bruker SHELXTL'
_computing_structure_solution 'Bruker SHELXTL'
_diffrn_ambient_temperature 296(2)
_diffrn_measured_fraction_theta_full 0.964
_diffrn_measured_fraction_theta_max 0.964
_diffrn_measurement_device_type 'CCD area detector'
_diffrn_measurement_method 'phi and omega scans'
_diffrn_radiation_monochromator graphite
_diffrn_radiation_source 'fine-focus sealed tube'
_diffrn_radiation_type MoK\a
_diffrn_radiation_wavelength 0.71073
_diffrn_reflns_av_R_equivalents 0.0307
_diffrn_reflns_av_sigmaI/netI 0.0538
_diffrn_reflns_limit_h_max 4
_diffrn_reflns_limit_h_min -4
_diffrn_reflns_limit_k_max 12
_diffrn_reflns_limit_k_min -14
_diffrn_reflns_limit_l_max 14
_diffrn_reflns_limit_l_min -14
_diffrn_reflns_number 3206
_diffrn_reflns_theta_full 24.98
_diffrn_reflns_theta_max 24.98
_diffrn_reflns_theta_min 2.79
_exptl_absorpt_coefficient_mu 0.083
_exptl_absorpt_correction_T_max 0.996
_exptl_absorpt_correction_T_min 0.992
_exptl_absorpt_correction_type multi-scan
_exptl_absorpt_process_details sadabs
_exptl_crystal_colour light-yellow
_exptl_crystal_density_diffrn 1.318
_exptl_crystal_density_method 'not measured'
_exptl_crystal_description needle-like
_exptl_crystal_F_000 232
_exptl_crystal_size_max 0.34
_exptl_crystal_size_mid 0.08
_exptl_crystal_size_min 0.05
_refine_diff_density_max 0.477
_refine_diff_density_min -0.300
_refine_diff_density_rms 0.088
_refine_ls_extinction_coef 0.027(18)
_refine_ls_extinction_expression Fc^*^=kFc[1+0.001xFc^2^\l^3^/sin(2\q)]^-1/4^
_refine_ls_extinction_method SHELXL
_refine_ls_goodness_of_fit_ref 1.063
_refine_ls_hydrogen_treatment constr
_refine_ls_matrix_type full
_refine_ls_number_parameters 155
_refine_ls_number_reflns 1895
_refine_ls_number_restraints 0
_refine_ls_restrained_S_all 1.063
_refine_ls_R_factor_all 0.1549
_refine_ls_R_factor_gt 0.1247
_refine_ls_shift/su_max 0.000
_refine_ls_shift/su_mean 0.000
_refine_ls_structure_factor_coef Fsqd
_refine_ls_weighting_details 'calc w=1/[\s^2^(Fo^2^)+(0.1469P)^2^+2.7772P] where P=(Fo^2^+2Fc^2^)/3'
_refine_ls_weighting_scheme calc
_refine_ls_wR_factor_gt 0.3586
_refine_ls_wR_factor_ref 0.3851
_reflns_number_gt 1302
_reflns_number_total 1895
_reflns_threshold_expression >2sigma(I)
_cod_data_source_file jo5b00357_si_002.cif
_cod_data_source_block 1
_cod_depositor_comments
;
The following automatic conversions were performed:

'_symmetry_cell_setting' value 'Triclinic' changed to 'triclinic'
according to
/usr/data/users/saulius/crontab/automatic-downloads/rss-feeds/ACS/lib/dictionaries/cif_core.dic
dictionary named 'cif_core.dic' version 2.4.2 from 2011-04-26.

Automatic conversion script
Id: cif_fix_values 3143 2015-03-26 13:38:13Z robertas 

 Adding full bibliography for 4030892.cif.
;
_cod_original_sg_symbol_H-M 'P-1   '
_cod_database_code 4030892

loop_
_symmetry_equiv_pos_as_xyz
'x, y, z'
'-x, -y, -z'

loop_
_atom_site_label
_atom_site_type_symbol
_atom_site_fract_x
_atom_site_fract_y
_atom_site_fract_z
_atom_site_U_iso_or_equiv
_atom_site_adp_type
_atom_site_occupancy
_atom_site_symmetry_multiplicity
_atom_site_calc_flag
_atom_site_refinement_flags
N1 N 0.1749(16) 0.5018(4) 0.3595(4) 0.0488(15) Uani 1 1 d .
H1N H 0.1003 0.5505 0.4174 0.059 Uiso 1 1 calc R
C10 C 0.3633(18) 0.3133(5) 0.2660(5) 0.0482(17) Uani 1 1 d .
C8 C 0.3549(19) 0.4695(5) 0.1760(5) 0.0513(17) Uani 1 1 d .
H8 H 0.3931 0.4958 0.1145 0.062 Uiso 1 1 calc R
C9 C 0.4241(18) 0.3507(5) 0.1725(5) 0.0483(17) Uani 1 1 d .
C6 C -0.021(2) 0.8199(6) 0.2068(7) 0.066(2) Uani 1 1 d .
H6 H -0.1181 0.8439 0.1470 0.079 Uiso 1 1 calc R
C7 C 0.2349(17) 0.5419(5) 0.2688(5) 0.0437(16) Uani 1 1 d .
C4 C 0.1760(17) 0.6676(5) 0.2839(5) 0.0438(15) Uani 1 1 d .
C11 C 0.2240(18) 0.3914(5) 0.3650(5) 0.0462(16) Uani 1 1 d .
C3 C 0.260(2) 0.7492(5) 0.3859(6) 0.0521(18) Uani 1 1 d .
H3 H 0.3524 0.7259 0.4468 0.062 Uiso 1 1 calc R
C2 C 0.206(2) 0.8655(6) 0.3982(7) 0.064(2) Uani 1 1 d .
H2 H 0.2641 0.9198 0.4671 0.076 Uiso 1 1 calc R
C12 C 0.433(2) 0.1977(5) 0.2652(6) 0.058(2) Uani 1 1 d .
H12 H 0.3939 0.1727 0.3274 0.069 Uiso 1 1 calc R
C15 C 0.557(2) 0.2720(6) 0.0779(6) 0.061(2) Uani 1 1 d .
H15 H 0.6008 0.2963 0.0157 0.073 Uiso 1 1 calc R
C14 C 0.620(2) 0.1603(6) 0.0776(7) 0.068(2) Uani 1 1 d .
H14 H 0.7029 0.1089 0.0147 0.081 Uiso 1 1 calc R
C5 C 0.034(2) 0.7036(6) 0.1929(6) 0.0565(19) Uani 1 1 d .
H5 H -0.0234 0.6497 0.1237 0.068 Uiso 1 1 calc R
C13 C 0.559(2) 0.1233(6) 0.1721(7) 0.068(2) Uani 1 1 d .
H13 H 0.6044 0.0475 0.1715 0.081 Uiso 1 1 calc R
C1 C 0.068(2) 0.9005(6) 0.3088(7) 0.064(2) Uani 1 1 d .
H1 H 0.0344 0.9786 0.3170 0.077 Uiso 1 1 calc R
O1 O 0.1605(15) 0.3627(4) 0.4503(4) 0.0604(15) Uani 1 1 d .

loop_
_atom_site_aniso_label
_atom_site_aniso_U_11
_atom_site_aniso_U_22
_atom_site_aniso_U_33
_atom_site_aniso_U_23
_atom_site_aniso_U_13
_atom_site_aniso_U_12
N1 0.069(4) 0.034(3) 0.044(3) 0.012(2) 0.004(3) 0.002(2)
C10 0.055(4) 0.040(3) 0.045(3) 0.007(3) -0.006(3) -0.001(3)
C8 0.064(5) 0.045(4) 0.044(4) 0.012(3) 0.003(3) -0.001(3)
C9 0.053(4) 0.044(3) 0.042(3) 0.005(3) -0.005(3) -0.007(3)
C6 0.081(6) 0.056(4) 0.067(5) 0.030(4) 0.004(4) 0.010(4)
C7 0.051(4) 0.036(3) 0.043(3) 0.012(3) -0.005(3) -0.006(3)
C4 0.044(4) 0.039(3) 0.049(4) 0.014(3) 0.005(3) -0.004(3)
C11 0.057(4) 0.038(3) 0.043(3) 0.012(3) -0.005(3) -0.003(3)
C3 0.065(5) 0.039(3) 0.051(4) 0.012(3) 0.001(3) -0.002(3)
C2 0.078(6) 0.040(4) 0.068(5) 0.007(3) 0.004(4) 0.000(3)
C12 0.071(5) 0.039(3) 0.058(4) 0.010(3) -0.010(4) 0.000(3)
C15 0.071(5) 0.056(4) 0.048(4) 0.002(3) 0.003(3) 0.002(4)
C14 0.081(6) 0.049(4) 0.058(4) -0.005(3) -0.004(4) 0.007(4)
C5 0.066(5) 0.054(4) 0.053(4) 0.022(3) -0.001(3) -0.004(3)
C13 0.086(6) 0.036(4) 0.069(5) 0.000(3) -0.012(4) 0.009(3)
C1 0.067(5) 0.041(4) 0.091(6) 0.030(4) 0.010(4) 0.008(3)
O1 0.092(4) 0.045(3) 0.048(3) 0.019(2) 0.011(2) 0.007(2)

loop_
_atom_type_symbol
_atom_type_description
_atom_type_scat_dispersion_real
_atom_type_scat_dispersion_imag
_atom_type_scat_source
C C 0.0033 0.0016 'International Tables Vol C Tables 4.2.6.8 and 6.1.1.4'
H H 0.0000 0.0000 'International Tables Vol C Tables 4.2.6.8 and 6.1.1.4'
N N 0.0061 0.0033 'International Tables Vol C Tables 4.2.6.8 and 6.1.1.4'
O O 0.0106 0.0060 'International Tables Vol C Tables 4.2.6.8 and 6.1.1.4'

loop_
_geom_angle_atom_site_label_1
_geom_angle_atom_site_label_2
_geom_angle_atom_site_label_3
_geom_angle
C11 N1 C7 125.6(6)
C9 C10 C12 120.0(6)
C9 C10 C11 120.9(6)
C12 C10 C11 119.1(6)
C7 C8 C9 119.9(6)
C10 C9 C15 119.1(6)
C10 C9 C8 118.9(6)
C15 C9 C8 122.0(6)
C1 C6 C5 120.6(7)
C8 C7 N1 119.7(6)
C8 C7 C4 124.1(6)
N1 C7 C4 116.1(6)
C3 C4 C5 119.3(6)
C3 C4 C7 121.2(6)
C5 C4 C7 119.5(6)
O1 C11 N1 121.2(6)
O1 C11 C10 123.8(6)
N1 C11 C10 114.9(5)
C4 C3 C2 120.5(6)
C1 C2 C3 120.1(7)
C13 C12 C10 119.6(7)
C14 C15 C9 120.4(7)
C15 C14 C13 120.2(7)
C6 C5 C4 119.5(7)
C12 C13 C14 120.7(7)
C2 C1 C6 120.1(6)

loop_
_geom_bond_atom_site_label_1
_geom_bond_atom_site_label_2
_geom_bond_distance
N1 C11 1.367(8)
N1 C7 1.382(8)
C10 C9 1.398(9)
C10 C12 1.419(9)
C10 C11 1.463(10)
C8 C7 1.350(9)
C8 C9 1.448(9)
C9 C15 1.417(10)
C6 C1 1.380(11)
C6 C5 1.383(10)
C7 C4 1.495(9)
C4 C3 1.383(9)
C4 C5 1.403(9)
C11 O1 1.247(7)
C3 C2 1.386(9)
C2 C1 1.375(10)
C12 C13 1.371(11)
C15 C14 1.370(10)
C14 C13 1.408(12)
